data_4027407
loop_
_publ_author_name
'Zhiqiang Liu'
'Yuanyuan Wang'
'Ying Chen'
'Jie Liu'
'Qi Fang'
'Christian Kleeberg'
'Todd B. Marder'

_publ_section_title
;
 Ir-Catalyzed Direct Borylation at the 4-Position of Pyrene
;
_journal_name_full 'Journal of Organic Chemistry'
_journal_page_first 7124
_journal_page_last 7128
_journal_paper_doi 10.1021/jo301293w
_journal_volume 77
_journal_year 2012
_chemical_absolute_configuration unk
_chemical_formula_moiety 'C30 H37 B O2'
_chemical_formula_sum 'C30 H37 B O2'
_chemical_formula_weight 440.41
_chemical_name_systematic
;
 ?
;
_space_group_IT_number 9
_symmetry_cell_setting monoclinic
_symmetry_space_group_name_Hall 'C -2yc'
_symmetry_space_group_name_H-M 'C 1 c 1'
_atom_sites_solution_hydrogens geom
_atom_sites_solution_primary direct
_atom_sites_solution_secondary difmap
_audit_creation_method SHELXL-97
_cell_angle_alpha 90.00
_cell_angle_beta 111.300(3)
_cell_angle_gamma 90.00
_cell_formula_units_Z 4
_cell_length_a 14.4974(6)
_cell_length_b 15.9362(7)
_cell_length_c 12.8494(5)
_cell_measurement_reflns_used 2282
_cell_measurement_temperature 295(2)
_cell_measurement_theta_max 20.39
_cell_measurement_theta_min 2.22
_cell_volume 2765.9(2)
_computing_cell_refinement 'APEX2 Software Suite (Bruker,2005)'
_computing_data_collection 'APEX2 Software Suite (Bruker,2005)'
_computing_data_reduction 'APEX2 Software Suite (Bruker,2005)'
_computing_molecular_graphics 'SHELXTL (Bruker, 1997)'
_computing_publication_material 'SHELXTL (Bruker, 1997)'
_computing_structure_refinement 'SHELXL-97 (Sheldrick, 1997)'
_computing_structure_solution 'SHELXTL (Bruker, 1997)'
_diffrn_ambient_temperature 295(2)
_diffrn_measured_fraction_theta_full 0.997
_diffrn_measured_fraction_theta_max 0.997
_diffrn_measurement_device_type 'Bruker APEX2 CCD area-detector diffractometer'
_diffrn_measurement_method '\f and \w scans'
_diffrn_radiation_monochromator graphite
_diffrn_radiation_source 'fine-focus sealed tube'
_diffrn_radiation_type MoK\a
_diffrn_radiation_wavelength 0.71073
_diffrn_reflns_av_R_equivalents 0.0332
_diffrn_reflns_av_sigmaI/netI 0.0585
_diffrn_reflns_limit_h_max 15
_diffrn_reflns_limit_h_min -18
_diffrn_reflns_limit_k_max 20
_diffrn_reflns_limit_k_min -17
_diffrn_reflns_limit_l_max 16
_diffrn_reflns_limit_l_min -16
_diffrn_reflns_number 11101
_diffrn_reflns_theta_full 27.51
_diffrn_reflns_theta_max 27.51
_diffrn_reflns_theta_min 1.98
_diffrn_standards_number 0
_exptl_absorpt_coefficient_mu 0.064
_exptl_absorpt_correction_T_max 0.9912
_exptl_absorpt_correction_T_min 0.9781
_exptl_absorpt_correction_type multi-scan
_exptl_absorpt_process_details 'APEX2 Software Suite (Bruker,2005)'
_exptl_crystal_colour colourless
_exptl_crystal_density_diffrn 1.058
_exptl_crystal_description prism
_exptl_crystal_F_000 952
_exptl_crystal_size_max 0.35
_exptl_crystal_size_mid 0.26
_exptl_crystal_size_min 0.14
_refine_diff_density_max 0.234
_refine_diff_density_min -0.182
_refine_diff_density_rms 0.044
_refine_ls_abs_structure_details 'Flack H D (1983), Acta Cryst. A39, 876-881'
_refine_ls_abs_structure_Flack 1(3)
_refine_ls_extinction_method none
_refine_ls_goodness_of_fit_ref 1.226
_refine_ls_hydrogen_treatment constr
_refine_ls_matrix_type full
_refine_ls_number_parameters 294
_refine_ls_number_reflns 5455
_refine_ls_number_restraints 28
_refine_ls_restrained_S_all 1.266
_refine_ls_R_factor_all 0.1525
_refine_ls_R_factor_gt 0.0782
_refine_ls_shift/su_max 0.000
_refine_ls_shift/su_mean 0.000
_refine_ls_structure_factor_coef Fsqd
_refine_ls_weighting_details 'calc w=1/[\s^2^(Fo^2^)+(0.0978P)^2^+0.1422P] where P=(Fo^2^+2Fc^2^)/3'
_refine_ls_weighting_scheme calc
_refine_ls_wR_factor_gt 0.2032
_refine_ls_wR_factor_ref 0.2416
_reflns_number_gt 2640
_reflns_number_total 5455
_reflns_threshold_expression >2sigma(I)
_cod_data_source_file jo301293w_si_001.cif
_cod_data_source_block liuzhiqiang02
_cod_database_code 4027407

loop_
_publ_contact_author_name
_publ_contact_author_address
_publ_contact_author_email
'Zhiqiang Liu'
; State Key Laboratory of Crystal Materials
  Shandong University
  Jinan, 250100
  China
;
zqliu@sdu.edu.cn
'Marder, T. B.'
; Durham University
 Department of Chemistry
 South Road, Durham, DH1 3LE
 UK
 
 Institut fuer Anorganische Chemie
 Am Hubland
 97074 Wuerzburg
 Germany
;
todd.marder@uni-wuerzburg.de

loop_
_symmetry_equiv_pos_as_xyz
'x, y, z'
'x, -y, z+1/2'
'x+1/2, y+1/2, z'
'x+1/2, -y+1/2, z+1/2'

loop_
_atom_site_label
_atom_site_type_symbol
_atom_site_fract_x
_atom_site_fract_y
_atom_site_fract_z
_atom_site_U_iso_or_equiv
_atom_site_adp_type
_atom_site_occupancy
_atom_site_symmetry_multiplicity
_atom_site_calc_flag
_atom_site_refinement_flags
_atom_site_disorder_assembly
_atom_site_disorder_group
B1 B 0.9796(4) 0.3246(3) 0.4066(4) 0.0685(13) Uani 1 1 d . A .
C1 C 0.8853(3) 0.3703(3) 0.5408(3) 0.0565(11) Uani 1 1 d . . .
C2 C 0.7919(3) 0.3658(3) 0.4581(3) 0.0622(12) Uani 1 1 d . . .
H2A H 0.7869 0.3508 0.3863 0.075 Uiso 1 1 calc R . .
C3 C 0.7045(3) 0.3830(3) 0.4775(3) 0.0651(12) Uani 1 1 d . . .
C4 C 0.7146(3) 0.4073(3) 0.5842(4) 0.0712(13) Uani 1 1 d . . .
H4A H 0.6579 0.4197 0.5989 0.085 Uiso 1 1 calc R . .
C5 C 0.8069(3) 0.4140(3) 0.6715(3) 0.0645(12) Uani 1 1 d . . .
C6 C 0.8928(3) 0.3957(2) 0.6507(3) 0.0543(10) Uani 1 1 d . . .
C7 C 0.9879(3) 0.4043(3) 0.7369(3) 0.0566(10) Uani 1 1 d . . .
C8 C 0.9954(3) 0.4311(2) 0.8442(3) 0.0590(11) Uani 1 1 d . . .
C9 C 0.9064(3) 0.4483(3) 0.8640(3) 0.0698(12) Uani 1 1 d . . .
H9A H 0.9103 0.4658 0.9345 0.084 Uiso 1 1 calc R . .
C10 C 0.8188(4) 0.4397(3) 0.7839(3) 0.0730(13) Uani 1 1 d . . .
H10A H 0.7625 0.4506 0.8001 0.088 Uiso 1 1 calc R . .
C11 C 0.9750(3) 0.3520(3) 0.5195(3) 0.0591(11) Uani 1 1 d . . .
C12 C 1.0640(3) 0.3603(3) 0.6054(3) 0.0647(12) Uani 1 1 d . . .
H12A H 1.1212 0.3476 0.5917 0.078 Uiso 1 1 calc R . .
C13 C 1.0741(3) 0.3873(2) 0.7151(3) 0.0574(11) Uani 1 1 d . . .
C14 C 1.1662(3) 0.3973(3) 0.8012(3) 0.0697(13) Uani 1 1 d . A .
H14A H 1.2232 0.3865 0.7864 0.084 Uiso 1 1 calc R . .
C15 C 1.1754(3) 0.4223(3) 0.9066(4) 0.0694(12) Uani 1 1 d . . .
C16 C 1.0894(4) 0.4409(3) 0.9272(4) 0.0708(13) Uani 1 1 d . A .
H16A H 1.0947 0.4602 0.9974 0.085 Uiso 1 1 calc R . .
C21 C 0.6032(3) 0.3779(3) 0.3853(4) 0.0752(13) Uani 1 1 d . . .
C22 C 0.5417(4) 0.3135(5) 0.4139(6) 0.153(3) Uani 1 1 d . . .
H22A H 0.5734 0.2598 0.4218 0.229 Uiso 1 1 calc R . .
H22B H 0.4776 0.3108 0.3555 0.229 Uiso 1 1 calc R . .
H22C H 0.5344 0.3284 0.4829 0.229 Uiso 1 1 calc R . .
C23 C 0.5566(5) 0.4634(5) 0.3689(6) 0.155(3) Uani 1 1 d . . .
H23A H 0.5493 0.4813 0.4369 0.233 Uiso 1 1 calc R . .
H23B H 0.4926 0.4612 0.3101 0.233 Uiso 1 1 calc R . .
H23C H 0.5979 0.5025 0.3491 0.233 Uiso 1 1 calc R . .
C24 C 0.6096(4) 0.3528(5) 0.2733(4) 0.134(3) Uani 1 1 d . . .
H24A H 0.6385 0.2980 0.2796 0.200 Uiso 1 1 calc R . .
H24B H 0.6499 0.3926 0.2531 0.200 Uiso 1 1 calc R . .
H24C H 0.5443 0.3521 0.2170 0.200 Uiso 1 1 calc R . .
C25 C 0.9340(6) 0.2847(4) 0.2225(5) 0.1043(19) Uani 1 1 d . . .
C26 C 0.8861(7) 0.2136(6) 0.1624(7) 0.191(4) Uani 1 1 d U A .
H26A H 0.9066 0.1648 0.2089 0.286 Uiso 1 1 calc R . .
H26B H 0.9031 0.2071 0.0973 0.286 Uiso 1 1 calc R . .
H26C H 0.8157 0.2204 0.1401 0.286 Uiso 1 1 calc R . .
C27 C 0.8951(9) 0.3590(7) 0.1443(7) 0.207(4) Uani 1 1 d U A .
H27A H 0.8243 0.3553 0.1102 0.310 Uiso 1 1 calc R . .
H27B H 0.9234 0.3582 0.0875 0.310 Uiso 1 1 calc R . .
H27C H 0.9129 0.4102 0.1861 0.310 Uiso 1 1 calc R . .
O1 O 0.9011(3) 0.3006(3) 0.3145(3) 0.1058(12) Uani 1 1 d . A .
O2 O 1.0638(3) 0.3192(3) 0.3879(3) 0.1169(14) Uani 1 1 d U . .
C17 C 1.2779(4) 0.4311(3) 0.9996(4) 0.0888(15) Uani 0.522(9) 1 d PD A 1
C18 C 1.2980(11) 0.5194(7) 1.0426(13) 0.151(6) Uiso 0.522(9) 1 d PD A 1
H18A H 1.2864 0.5573 0.9811 0.226 Uiso 0.522(9) 1 calc PR A 1
H18B H 1.3656 0.5241 1.0927 0.226 Uiso 0.522(9) 1 calc PR A 1
H18C H 1.2548 0.5334 1.0817 0.226 Uiso 0.522(9) 1 calc PR A 1
C19 C 1.2882(9) 0.3621(7) 1.0890(8) 0.101(4) Uiso 0.522(9) 1 d PD A 1
H19A H 1.2396 0.3713 1.1225 0.152 Uiso 0.522(9) 1 calc PR A 1
H19B H 1.3533 0.3646 1.1456 0.152 Uiso 0.522(9) 1 calc PR A 1
H19C H 1.2779 0.3079 1.0541 0.152 Uiso 0.522(9) 1 calc PR A 1
C20 C 1.3626(6) 0.3997(7) 0.9634(8) 0.086(3) Uiso 0.522(9) 1 d PD A 1
H20A H 1.3689 0.4363 0.9070 0.129 Uiso 0.522(9) 1 calc PR A 1
H20B H 1.3480 0.3439 0.9338 0.129 Uiso 0.522(9) 1 calc PR A 1
H20C H 1.4236 0.3993 1.0268 0.129 Uiso 0.522(9) 1 calc PR A 1
C28 C 1.0455(5) 0.2880(4) 0.2777(5) 0.1050(19) Uani 0.522(9) 1 d PD A 1
C29 C 1.1228(15) 0.2330(14) 0.2752(15) 0.173(7) Uiso 0.522(9) 1 d P A 1
H29A H 1.1232 0.1834 0.3178 0.260 Uiso 0.522(9) 1 calc PR A 1
H29B H 1.1855 0.2610 0.3068 0.260 Uiso 0.522(9) 1 calc PR A 1
H29C H 1.1116 0.2176 0.1993 0.260 Uiso 0.522(9) 1 calc PR A 1
C30 C 1.0688(12) 0.3594(8) 0.2074(11) 0.141(5) Uiso 0.522(9) 1 d PD A 1
H30A H 1.0204 0.4031 0.1943 0.211 Uiso 0.522(9) 1 calc PR A 1
H30B H 1.0668 0.3370 0.1373 0.211 Uiso 0.522(9) 1 calc PR A 1
H30C H 1.1335 0.3818 0.2476 0.211 Uiso 0.522(9) 1 calc PR A 1
C17' C 1.2779(4) 0.4311(3) 0.9996(4) 0.0888(15) Uani 0.478(9) 1 d PD A 2
C18' C 1.2712(9) 0.4750(8) 1.1056(8) 0.099(4) Uiso 0.478(9) 1 d PD A 2
H18D H 1.2439 0.4366 1.1443 0.149 Uiso 0.478(9) 1 calc PR A 2
H18E H 1.2294 0.5236 1.0834 0.149 Uiso 0.478(9) 1 calc PR A 2
H18F H 1.3362 0.4918 1.1542 0.149 Uiso 0.478(9) 1 calc PR A 2
C19' C 1.3343(15) 0.3503(9) 1.0270(18) 0.192(9) Uiso 0.478(9) 1 d PD A 2
H19D H 1.3381 0.3265 0.9600 0.288 Uiso 0.478(9) 1 calc PR A 2
H19E H 1.3011 0.3118 1.0590 0.288 Uiso 0.478(9) 1 calc PR A 2
H19F H 1.4000 0.3607 1.0794 0.288 Uiso 0.478(9) 1 calc PR A 2
C20' C 1.3292(12) 0.5060(9) 0.9644(15) 0.156(6) Uiso 0.478(9) 1 d PD A 2
H20D H 1.3404 0.4918 0.8974 0.235 Uiso 0.478(9) 1 calc PR A 2
H20E H 1.3913 0.5179 1.0230 0.235 Uiso 0.478(9) 1 calc PR A 2
H20F H 1.2873 0.5546 0.9511 0.235 Uiso 0.478(9) 1 calc PR A 2
C28' C 1.0455(5) 0.2880(4) 0.2777(5) 0.1050(19) Uani 0.478(9) 1 d PD A 2
C29' C 1.0719(13) 0.1939(11) 0.3056(13) 0.136(5) Uiso 0.478(9) 1 d P A 2
H29D H 1.1424 0.1880 0.3411 0.203 Uiso 0.478(9) 1 calc PR A 2
H29E H 1.0492 0.1616 0.2379 0.203 Uiso 0.478(9) 1 calc PR A 2
H29F H 1.0404 0.1740 0.3550 0.203 Uiso 0.478(9) 1 calc PR A 2
C30' C 1.1234(14) 0.3119(14) 0.2368(15) 0.154(6) Uiso 0.478(9) 1 d P A 2
H30D H 1.1868 0.3063 0.2959 0.231 Uiso 0.478(9) 1 calc PR A 2
H30E H 1.1139 0.3692 0.2117 0.231 Uiso 0.478(9) 1 calc PR A 2
H30F H 1.1208 0.2761 0.1757 0.231 Uiso 0.478(9) 1 calc PR A 2

loop_
_atom_site_aniso_label
_atom_site_aniso_U_11
_atom_site_aniso_U_22
_atom_site_aniso_U_33
_atom_site_aniso_U_23
_atom_site_aniso_U_13
_atom_site_aniso_U_12
B1 0.074(4) 0.069(3) 0.066(3) 0.001(3) 0.030(3) 0.004(3)
C1 0.059(3) 0.057(3) 0.050(2) -0.0022(18) 0.015(2) -0.0030(19)
C2 0.062(3) 0.063(3) 0.056(2) 0.000(2) 0.016(2) 0.003(2)
C3 0.056(3) 0.065(3) 0.066(3) 0.002(2) 0.012(2) 0.007(2)
C4 0.051(3) 0.085(3) 0.080(3) -0.004(2) 0.027(2) 0.004(2)
C5 0.053(3) 0.073(3) 0.065(3) -0.001(2) 0.019(2) -0.001(2)
C6 0.061(3) 0.047(2) 0.058(2) 0.0045(18) 0.025(2) -0.0023(19)
C7 0.061(3) 0.057(3) 0.051(2) 0.0019(19) 0.020(2) 0.001(2)
C8 0.061(3) 0.059(3) 0.058(2) 0.008(2) 0.023(2) 0.001(2)
C9 0.071(3) 0.076(3) 0.067(3) -0.009(2) 0.030(3) -0.005(2)
C10 0.079(3) 0.076(3) 0.075(3) -0.002(2) 0.042(3) 0.008(3)
C11 0.070(3) 0.058(3) 0.055(2) -0.0041(19) 0.031(2) -0.003(2)
C12 0.057(3) 0.072(3) 0.068(3) -0.003(2) 0.026(2) -0.001(2)
C13 0.059(3) 0.053(3) 0.063(3) -0.0016(19) 0.026(2) -0.002(2)
C14 0.052(3) 0.082(3) 0.065(3) 0.002(2) 0.010(2) -0.009(2)
C15 0.066(3) 0.071(3) 0.065(3) -0.003(2) 0.017(2) -0.013(2)
C16 0.079(3) 0.069(3) 0.059(3) -0.004(2) 0.020(2) -0.007(3)
C21 0.059(3) 0.074(3) 0.078(3) 0.003(2) 0.008(2) 0.007(3)
C22 0.075(4) 0.195(7) 0.143(5) 0.038(5) -0.015(4) -0.038(4)
C23 0.086(4) 0.149(6) 0.166(6) 0.007(5) -0.030(4) 0.039(4)
C24 0.068(3) 0.217(8) 0.083(3) -0.017(4) -0.013(3) 0.005(4)
C25 0.156(6) 0.098(4) 0.079(3) -0.028(3) 0.067(4) -0.024(4)
C26 0.197(7) 0.212(7) 0.191(6) -0.112(6) 0.104(5) -0.062(6)
C27 0.249(8) 0.214(8) 0.145(6) 0.044(6) 0.057(6) 0.043(7)
O1 0.101(3) 0.148(3) 0.072(2) -0.028(2) 0.0364(19) -0.009(2)
O2 0.110(3) 0.166(4) 0.095(2) -0.039(2) 0.061(2) -0.027(3)
C17 0.073(3) 0.102(4) 0.077(3) -0.016(3) 0.010(3) -0.025(3)
C28 0.128(5) 0.125(5) 0.087(4) -0.022(3) 0.069(4) -0.020(4)
C17' 0.073(3) 0.102(4) 0.077(3) -0.016(3) 0.010(3) -0.025(3)
C28' 0.128(5) 0.125(5) 0.087(4) -0.022(3) 0.069(4) -0.020(4)

loop_
_atom_type_symbol
_atom_type_description
_atom_type_scat_dispersion_real
_atom_type_scat_dispersion_imag
_atom_type_scat_source
C C 0.0033 0.0016 'International Tables Vol C Tables 4.2.6.8 and 6.1.1.4'
H H 0.0000 0.0000 'International Tables Vol C Tables 4.2.6.8 and 6.1.1.4'
B B 0.0013 0.0007 'International Tables Vol C Tables 4.2.6.8 and 6.1.1.4'
O O 0.0106 0.0060 'International Tables Vol C Tables 4.2.6.8 and 6.1.1.4'

loop_
_geom_angle_atom_site_label_1
_geom_angle_atom_site_label_2
_geom_angle_atom_site_label_3
_geom_angle
O2 B1 O1 110.8(4)
O2 B1 C11 123.0(4)
O1 B1 C11 126.1(5)
C2 C1 C6 118.2(4)
C2 C1 C11 122.5(3)
C6 C1 C11 119.2(3)
C1 C2 C3 123.1(4)
C1 C2 H2A 118.4
C3 C2 H2A 118.4
C4 C3 C2 117.0(4)
C4 C3 C21 121.0(4)
C2 C3 C21 122.0(4)
C3 C4 C5 122.9(4)
C3 C4 H4A 118.6
C5 C4 H4A 118.6
C6 C5 C4 119.2(4)
C6 C5 C10 117.2(4)
C4 C5 C10 123.6(4)
C5 C6 C7 120.5(3)
C5 C6 C1 119.6(3)
C7 C6 C1 119.9(3)
C13 C7 C8 119.8(3)
C13 C7 C6 120.3(3)
C8 C7 C6 119.9(3)
C16 C8 C7 119.1(4)
C16 C8 C9 122.3(4)
C7 C8 C9 118.6(4)
C10 C9 C8 121.0(4)
C10 C9 H9A 119.5
C8 C9 H9A 119.5
C9 C10 C5 122.7(4)
C9 C10 H10A 118.7
C5 C10 H10A 118.7
C12 C11 C1 118.5(3)
C12 C11 B1 115.9(4)
C1 C11 B1 125.6(4)
C11 C12 C13 123.6(4)
C11 C12 H12A 118.2
C13 C12 H12A 118.2
C14 C13 C7 118.9(4)
C14 C13 C12 122.7(4)
C7 C13 C12 118.4(4)
C15 C14 C13 122.5(4)
C15 C14 H14A 118.7
C13 C14 H14A 118.7
C14 C15 C16 118.4(4)
C14 C15 C17 120.9(5)
C16 C15 C17 120.7(4)
C15 C16 C8 121.4(4)
C15 C16 H16A 119.3
C8 C16 H16A 119.3
C22 C21 C23 112.4(5)
C22 C21 C3 109.9(4)
C23 C21 C3 108.6(4)
C22 C21 C24 107.4(5)
C23 C21 C24 106.4(5)
C3 C21 C24 112.1(4)
C21 C22 H22A 109.5
C21 C22 H22B 109.5
H22A C22 H22B 109.5
C21 C22 H22C 109.5
H22A C22 H22C 109.5
H22B C22 H22C 109.5
C21 C23 H23A 109.5
C21 C23 H23B 109.5
H23A C23 H23B 109.5
C21 C23 H23C 109.5
H23A C23 H23C 109.5
H23B C23 H23C 109.5
C21 C24 H24A 109.5
C21 C24 H24B 109.5
H24A C24 H24B 109.5
C21 C24 H24C 109.5
H24A C24 H24C 109.5
H24B C24 H24C 109.5
C26 C25 O1 110.2(6)
C26 C25 C28 121.1(7)
O1 C25 C28 102.9(4)
C26 C25 C27 105.9(7)
O1 C25 C27 104.4(6)
C28 C25 C27 111.1(6)
C25 C26 H26A 109.5
C25 C26 H26B 109.5
H26A C26 H26B 109.5
C25 C26 H26C 109.5
H26A C26 H26C 109.5
H26B C26 H26C 109.5
C25 C27 H27A 109.5
C25 C27 H27B 109.5
H27A C27 H27B 109.5
C25 C27 H27C 109.5
H27A C27 H27C 109.5
H27B C27 H27C 109.5
B1 O1 C25 109.8(4)
B1 O2 C28 110.4(4)
C18 C17 C15 112.0(6)
C18 C17 C20 110.2(8)
C15 C17 C20 112.7(5)
C18 C17 C19 115.8(8)
C15 C17 C19 108.3(5)
C20 C17 C19 96.9(6)
C17 C18 H18A 109.5
C17 C18 H18B 109.5
H18A C18 H18B 109.5
C17 C18 H18C 109.5
H18A C18 H18C 109.5
H18B C18 H18C 109.5
C17 C19 H19A 109.5
C17 C19 H19B 109.5
H19A C19 H19B 109.5
C17 C19 H19C 109.5
H19A C19 H19C 109.5
H19B C19 H19C 109.5
C17 C20 H20A 109.5
C17 C20 H20B 109.5
H20A C20 H20B 109.5
C17 C20 H20C 109.5
H20A C20 H20C 109.5
H20B C20 H20C 109.5
O2 C28 C29 111.7(9)
O2 C28 C25 105.0(4)
C29 C28 C25 132.8(9)
O2 C28 C30 108.5(7)
C29 C28 C30 95.6(11)
C25 C28 C30 99.9(7)
C28 C29 H29A 109.5
C28 C29 H29B 109.5
H29A C29 H29B 109.5
C28 C29 H29C 109.5
H29A C29 H29C 109.5
H29B C29 H29C 109.5
C28 C30 H30A 109.5
C28 C30 H30B 109.5
H30A C30 H30B 109.5
C28 C30 H30C 109.5
H30A C30 H30C 109.5
H30B C30 H30C 109.5
H18D C18' H18E 109.5
H18D C18' H18F 109.5
H18E C18' H18F 109.5
H19D C19' H19E 109.5
H19D C19' H19F 109.5
H19E C19' H19F 109.5
H20D C20' H20E 109.5
H20D C20' H20F 109.5
H20E C20' H20F 109.5
H29D C29' H29E 109.5
H29D C29' H29F 109.5
H29E C29' H29F 109.5
H30D C30' H30E 109.5
H30D C30' H30F 109.5
H30E C30' H30F 109.5

loop_
_geom_bond_atom_site_label_1
_geom_bond_atom_site_label_2
_geom_bond_distance
B1 O2 1.330(6)
B1 O1 1.365(6)
B1 C11 1.539(6)
C1 C2 1.386(5)
C1 C6 1.434(5)
C1 C11 1.452(5)
C2 C3 1.405(6)
C2 H2A 0.9300
C3 C4 1.380(6)
C3 C21 1.518(6)
C4 C5 1.403(5)
C4 H4A 0.9300
C5 C6 1.397(6)
C5 C10 1.449(6)
C6 C7 1.428(5)
C7 C13 1.403(5)
C7 C8 1.409(5)
C8 C16 1.402(6)
C8 C9 1.430(6)
C9 C10 1.319(6)
C9 H9A 0.9300
C10 H10A 0.9300
C11 C12 1.366(5)
C12 C13 1.430(5)
C12 H12A 0.9300
C13 C14 1.400(5)
C14 C15 1.371(6)
C14 H14A 0.9300
C15 C16 1.397(6)
C15 C17 1.538(6)
C16 H16A 0.9300
C21 C22 1.491(8)
C21 C23 1.502(8)
C21 C24 1.528(7)
C22 H22A 0.9600
C22 H22B 0.9600
C22 H22C 0.9600
C23 H23A 0.9600
C23 H23B 0.9600
C23 H23C 0.9600
C24 H24A 0.9600
C24 H24B 0.9600
C24 H24C 0.9600
C25 C26 1.405(9)
C25 O1 1.449(6)
C25 C28 1.512(8)
C25 C27 1.521(10)
C26 H26A 0.9600
C26 H26B 0.9600
C26 H26C 0.9600
C27 H27A 0.9600
C27 H27B 0.9600
C27 H27C 0.9600
O2 C28 1.433(6)
C17 C18 1.502(9)
C17 C20 1.546(8)
C17 C19 1.559(8)
C18 H18A 0.9600
C18 H18B 0.9600
C18 H18C 0.9600
C19 H19A 0.9600
C19 H19B 0.9600
C19 H19C 0.9600
C20 H20A 0.9600
C20 H20B 0.9600
C20 H20C 0.9600
C28 C29 1.433(19)
C28 C30 1.562(7)
C29 H29A 0.9600
C29 H29B 0.9600
C29 H29C 0.9600
C30 H30A 0.9600
C30 H30B 0.9600
C30 H30C 0.9600
C18' H18D 0.9600
C18' H18E 0.9600
C18' H18F 0.9600
C19' H19D 0.9600
C19' H19E 0.9600
C19' H19F 0.9600
C20' H20D 0.9600
C20' H20E 0.9600
C20' H20F 0.9600
C29' H29D 0.9600
C29' H29E 0.9600
C29' H29F 0.9600
C30' H30D 0.9600
C30' H30E 0.9600
C30' H30F 0.9600

loop_
_geom_torsion_atom_site_label_1
_geom_torsion_atom_site_label_2
_geom_torsion_atom_site_label_3
_geom_torsion_atom_site_label_4
_geom_torsion
C6 C1 C2 C3 -1.6(6)
C11 C1 C2 C3 179.7(4)
C1 C2 C3 C4 1.6(6)
C1 C2 C3 C21 179.9(4)
C2 C3 C4 C5 -0.8(6)
C21 C3 C4 C5 -179.1(4)
C3 C4 C5 C6 0.0(6)
C3 C4 C5 C10 179.7(4)
C4 C5 C6 C7 178.2(3)
C10 C5 C6 C7 -1.5(6)
C4 C5 C6 C1 0.0(6)
C10 C5 C6 C1 -179.8(4)
C2 C1 C6 C5 0.8(5)
C11 C1 C6 C5 179.5(4)
C2 C1 C6 C7 -177.4(4)
C11 C1 C6 C7 1.2(5)
C5 C6 C7 C13 -178.8(4)
C1 C6 C7 C13 -0.5(5)
C5 C6 C7 C8 0.4(6)
C1 C6 C7 C8 178.6(4)
C13 C7 C8 C16 0.5(6)
C6 C7 C8 C16 -178.6(4)
C13 C7 C8 C9 179.7(4)
C6 C7 C8 C9 0.6(5)
C16 C8 C9 C10 178.9(4)
C7 C8 C9 C10 -0.3(6)
C8 C9 C10 C5 -1.0(7)
C6 C5 C10 C9 1.9(6)
C4 C5 C10 C9 -177.8(5)
C2 C1 C11 C12 178.1(4)
C6 C1 C11 C12 -0.5(5)
C2 C1 C11 B1 -1.0(6)
C6 C1 C11 B1 -179.6(4)
O2 B1 C11 C12 -8.2(7)
O1 B1 C11 C12 169.8(4)
O2 B1 C11 C1 171.0(5)
O1 B1 C11 C1 -11.1(7)
C1 C11 C12 C13 -1.0(6)
B1 C11 C12 C13 178.2(4)
C8 C7 C13 C14 0.2(6)
C6 C7 C13 C14 179.3(3)
C8 C7 C13 C12 180.0(4)
C6 C7 C13 C12 -0.9(5)
C11 C12 C13 C14 -178.5(4)
C11 C12 C13 C7 1.7(6)
C7 C13 C14 C15 0.6(6)
C12 C13 C14 C15 -179.2(4)
C13 C14 C15 C16 -2.0(6)
C13 C14 C15 C17 179.0(4)
C14 C15 C16 C8 2.7(7)
C17 C15 C16 C8 -178.3(4)
C7 C8 C16 C15 -2.0(6)
C9 C8 C16 C15 178.8(4)
C4 C3 C21 C22 -62.7(6)
C2 C3 C21 C22 119.1(6)
C4 C3 C21 C23 60.6(6)
C2 C3 C21 C23 -117.6(6)
C4 C3 C21 C24 178.0(5)
C2 C3 C21 C24 -0.2(7)
O2 B1 O1 C25 -5.5(6)
C11 B1 O1 C25 176.3(5)
C26 C25 O1 B1 139.9(7)
C28 C25 O1 B1 9.4(6)
C27 C25 O1 B1 -106.7(7)
O1 B1 O2 C28 -1.3(6)
C11 B1 O2 C28 176.9(5)
C14 C15 C17 C18 118.6(8)
C16 C15 C17 C18 -60.4(9)
C14 C15 C17 C20 -6.5(8)
C16 C15 C17 C20 174.6(6)
C14 C15 C17 C19 -112.5(7)
C16 C15 C17 C19 68.6(7)
B1 O2 C28 C29 -142.6(11)
B1 O2 C28 C25 7.1(6)
B1 O2 C28 C30 113.3(8)
C26 C25 C28 O2 -133.2(7)
O1 C25 C28 O2 -9.7(6)
C27 C25 C28 O2 101.6(6)
C26 C25 C28 C29 7.1(16)
O1 C25 C28 C29 130.6(13)
C27 C25 C28 C29 -118.1(15)
C26 C25 C28 C30 114.4(9)
O1 C25 C28 C30 -122.1(7)
C27 C25 C28 C30 -10.8(8)
